data_2014445
loop_
_publ_author_name
'Lu, Li-Ping '
'Zhang, Hong-Mei '
'Feng, Si-Si '
'Zhu, Miao-Li'

_publ_section_title
;
 Two <i>N</i>,<i>N</i>-dimethylbiguanidium salts displaying double
 hydrogen bonds to the counter-ions
;
_journal_issue 10
_journal_name_full 'Acta Crystallographica Section C'
_journal_page_first o740
_journal_page_last o743
_journal_paper_doi 10.1107/S010827010401786X
_journal_volume 60
_journal_year 2004
_chemical_formula_iupac 'C4 H13 N5 2+, O4 S 2-, H2 O'
_chemical_formula_moiety 'C4 H13 N5 2+, O4 S 2-, H2 O'
_chemical_formula_sum 'C4 H15 N5 O5 S'
_chemical_formula_weight 245.27
_chemical_name_systematic
;
N,N-dimethylbiguanidium sulfate hydrate
;
_space_group_IT_number 2
_symmetry_cell_setting triclinic
_symmetry_space_group_name_Hall '-P 1'
_symmetry_space_group_name_H-M 'P -1'
_atom_sites_solution_hydrogens geom
_atom_sites_solution_primary direct
_atom_sites_solution_secondary difmap
_audit_creation_method SHELXL-97
_cell_angle_alpha 99.830(6)
_cell_angle_beta 96.020(7)
_cell_angle_gamma 110.099(7)
_cell_formula_units_Z 2
_cell_length_a 7.056(3)
_cell_length_b 8.862(4)
_cell_length_c 9.462(4)
_cell_measurement_reflns_used 1531
_cell_measurement_temperature 293(2)
_cell_measurement_theta_max 26.87
_cell_measurement_theta_min 2.50
_cell_volume 538.9(4)
_computing_cell_refinement 'SAINT (Bruker, 2000)'
_computing_data_collection 'SMART (Bruker, 2000)'
_computing_data_reduction SAINT
_computing_molecular_graphics 'SHELXTL/PC (Sheldrick, 1999)'
_computing_publication_material SHELXTL/PC
_computing_structure_refinement 'SHELXL97 (Sheldrick, 2000)'
_computing_structure_solution 'SHELXS97 (Sheldrick, 2000)'
_diffrn_ambient_temperature 293(2)
_diffrn_measured_fraction_theta_full 26.87
_diffrn_measured_fraction_theta_max 0.910
_diffrn_measurement_device_type 'Bruker SMART 1K CCD area-detector'
_diffrn_measurement_method '\w scan'
_diffrn_radiation_monochromator graphite
_diffrn_radiation_source 'fine-focus sealed tube'
_diffrn_radiation_type MoK\a
_diffrn_radiation_wavelength 0.71073
_diffrn_reflns_av_R_equivalents 0.0397
_diffrn_reflns_av_sigmaI/netI 0.0421
_diffrn_reflns_limit_h_max 6
_diffrn_reflns_limit_h_min -8
_diffrn_reflns_limit_k_max 10
_diffrn_reflns_limit_k_min -10
_diffrn_reflns_limit_l_max 10
_diffrn_reflns_limit_l_min -11
_diffrn_reflns_number 2516
_diffrn_reflns_theta_full 25.04
_diffrn_reflns_theta_max 25.04
_diffrn_reflns_theta_min 2.22
_diffrn_standards_number 0
_exptl_absorpt_coefficient_mu 0.315
_exptl_absorpt_correction_T_max 0.9658
_exptl_absorpt_correction_T_min 0.0944
_exptl_absorpt_correction_type multi-scan
_exptl_absorpt_process_details '(SADABS; Sheldrick, 2000)'
_exptl_crystal_colour colorless
_exptl_crystal_density_diffrn 1.512
_exptl_crystal_density_method 'not measured'
_exptl_crystal_description block
_exptl_crystal_F_000 260
_exptl_crystal_size_max 0.32
_exptl_crystal_size_mid 0.15
_exptl_crystal_size_min 0.15
_refine_diff_density_max 0.374
_refine_diff_density_min -0.359
_refine_ls_extinction_method none
_refine_ls_goodness_of_fit_ref 1.181
_refine_ls_hydrogen_treatment mixed
_refine_ls_matrix_type full
_refine_ls_number_parameters 139
_refine_ls_number_reflns 1739
_refine_ls_number_restraints 0
_refine_ls_restrained_S_all 1.181
_refine_ls_R_factor_all 0.0553
_refine_ls_R_factor_gt 0.0442
_refine_ls_shift/su_max 0.000
_refine_ls_shift/su_mean 0.000
_refine_ls_structure_factor_coef Fsqd
_refine_ls_weighting_details 'calc w=1/[\s^2^(Fo^2^)+(0.0993P)^2^+0.1217P] where P=(Fo^2^+2Fc^2^)/3'
_refine_ls_weighting_scheme calc
_refine_ls_wR_factor_gt 0.1260
_refine_ls_wR_factor_ref 0.1619
_reflns_number_gt 1508
_reflns_number_total 1741
_reflns_threshold_expression I>2\s(I)
_cod_data_source_file de1242.cif
_cod_data_source_block II
_cod_depositor_comments
;
The following automatic conversions were performed:
'_symmetry_cell_setting' value 'Triclinic' changed to 'triclinic'
according to '/home/saulius/struct/CIF-dictionaries/cif_core.dic'
dictionary named 'cif_core.dic' version 2.4.1 from
2010-06-29.

'_geom_bond_publ_flag' value 'Y' changed to 'y' according to
'/home/saulius/struct/CIF-dictionaries/cif_core.dic' dictionary named
'cif_core.dic' version 2.4.1 from 2010-06-29 (6 times).

Automatic conversion script
Id: cif_fix_enum 1527 2010-12-29 10:47:43Z saulius 

The following automatic conversions were performed:

'_symmetry_cell_setting' value 'Triclinic' changed to 'triclinic'
according to /home/saulius/struct/CIF-dictionaries/cif_core.dic
dictionary named 'cif_core.dic' version 2.4.1 from
2010-06-29.

'_geom_bond_publ_flag' value 'Y' changed to 'y'
according to /home/saulius/struct/CIF-dictionaries/cif_core.dic
dictionary named 'cif_core.dic' version 2.4.1 from 2010-06-29 (6
times).

'_geom_angle_publ_flag' value 'Y' changed to 'y' according
to /home/saulius/struct/CIF-dictionaries/cif_core.dic dictionary
named 'cif_core.dic' version 2.4.1 from 2010-06-29 (7
times).

'_geom_torsion_publ_flag' value 'Y' changed to 'y' according
to /home/saulius/struct/CIF-dictionaries/cif_core.dic dictionary
named 'cif_core.dic' version 2.4.1 from 2010-06-29 (4
times).

'_geom_hbond_publ_flag' value 'Y' changed to 'y' according
to /home/saulius/struct/CIF-dictionaries/cif_core.dic dictionary
named 'cif_core.dic' version 2.4.1 from 2010-06-29 (9 times).

Automatic conversion script
Id: cif_fix_values 1715 2011-07-08 13:25:40Z adriana 
;
_cod_original_cell_volume 538.8(4)
_cod_database_code 2014445
_cod_database_fobs_code 2014445

loop_
_symmetry_equiv_pos_as_xyz
'x, y, z'
'-x, -y, -z'

loop_
_atom_site_label
_atom_site_fract_x
_atom_site_fract_y
_atom_site_fract_z
_atom_site_U_iso_or_equiv
_atom_site_adp_type
_atom_site_calc_flag
_atom_site_refinement_flags
_atom_site_occupancy
_atom_site_disorder_assembly
_atom_site_disorder_group
_atom_site_type_symbol
C1 1.0935(6) 0.5395(4) 0.3032(5) 0.0492(10) Uani d . 1 . . C
H1A 0.9725 0.4717 0.3327 0.074 Uiso calc R 1 . . H
H1B 1.2128 0.5445 0.3657 0.074 Uiso calc R 1 . . H
H1C 1.0961 0.4932 0.2044 0.074 Uiso calc R 1 . . H
C2 1.2107(6) 0.8309(4) 0.4479(4) 0.0474(9) Uani d . 1 . . C
H2A 1.3532 0.8719 0.4404 0.071 Uiso calc R 1 . . H
H2B 1.1936 0.7815 0.5308 0.071 Uiso calc R 1 . . H
H2C 1.1621 0.9203 0.4595 0.071 Uiso calc R 1 . . H
C3 0.9666(4) 0.7343(3) 0.2191(3) 0.0271(7) Uani d . 1 . . C
C4 0.8455(5) 0.9577(4) 0.1907(3) 0.0274(7) Uani d . 1 . . C
N1 1.0919(4) 0.7060(3) 0.3139(3) 0.0314(6) Uani d . 1 . . N
N2 0.8228(4) 0.6166(3) 0.1207(3) 0.0315(6) Uani d . 1 . . N
H22 0.8079 0.5154 0.1165 0.038 Uiso calc R 1 . . H
H21 0.7437 0.6409 0.0605 0.038 Uiso calc R 1 . . H
N3 0.9962(4) 0.8966(3) 0.2180(3) 0.0297(6) Uani d . 1 . . N
H3 1.1208 0.9656 0.2361 0.036 Uiso calc R 1 . . H
N4 0.6618(4) 0.8843(3) 0.2172(3) 0.0319(6) Uani d . 1 . . N
H41 0.5697 0.9263 0.2046 0.038 Uiso calc R 1 . . H
H42 0.6331 0.7941 0.2472 0.038 Uiso calc R 1 . . H
N5 0.8969(4) 1.0953(3) 0.1448(3) 0.0340(7) Uani d . 1 . . N
H51 0.8085 1.1406 0.1311 0.041 Uiso calc R 1 . . H
H52 1.0191 1.1404 0.1284 0.041 Uiso calc R 1 . . H
S1 0.47039(11) 0.24350(8) 0.19611(7) 0.0258(3) Uani d . 1 . . S
O1 0.3021(3) 0.2777(3) 0.1209(2) 0.0368(6) Uani d . 1 . . O
O2 0.6393(3) 0.2732(3) 0.1132(2) 0.0362(6) Uani d . 1 . . O
O3 0.3956(3) 0.0702(3) 0.2107(3) 0.0405(6) Uani d . 1 . . O
O4 0.5446(4) 0.3507(3) 0.3411(3) 0.0487(7) Uani d . 1 . . O
O1W 0.6623(4) 0.6879(3) 0.4229(3) 0.0565(8) Uani d . 1 . . O
H11 0.6325 0.7086 0.5035 0.066(10) Uiso d R 1 . . H
H12 0.6286 0.5895 0.3867 0.066(10) Uiso d R 1 . . H

loop_
_atom_site_aniso_label
_atom_site_aniso_U_11
_atom_site_aniso_U_22
_atom_site_aniso_U_33
_atom_site_aniso_U_12
_atom_site_aniso_U_13
_atom_site_aniso_U_23
C1 0.050(2) 0.0320(17) 0.063(2) 0.0180(16) -0.0140(18) 0.0121(16)
C2 0.052(2) 0.0405(19) 0.040(2) 0.0134(17) -0.0123(17) 0.0043(15)
C3 0.0298(17) 0.0273(15) 0.0301(15) 0.0132(13) 0.0103(13) 0.0131(12)
C4 0.0340(17) 0.0261(15) 0.0242(15) 0.0150(13) 0.0026(12) 0.0046(11)
N1 0.0327(14) 0.0281(13) 0.0339(14) 0.0119(11) 0.0007(11) 0.0098(11)
N2 0.0407(16) 0.0242(12) 0.0309(14) 0.0145(11) -0.0003(11) 0.0078(11)
N3 0.0189(13) 0.0213(12) 0.0452(15) 0.0024(10) 0.0031(11) 0.0103(11)
N4 0.0280(14) 0.0291(13) 0.0429(15) 0.0128(11) 0.0081(11) 0.0130(11)
N5 0.0286(14) 0.0304(14) 0.0500(17) 0.0141(11) 0.0096(12) 0.0185(12)
S1 0.0274(5) 0.0227(4) 0.0288(5) 0.0098(3) 0.0042(3) 0.0092(3)
O1 0.0327(12) 0.0432(13) 0.0408(13) 0.0171(10) 0.0045(10) 0.0204(10)
O2 0.0367(13) 0.0305(11) 0.0484(14) 0.0162(10) 0.0140(11) 0.0149(10)
O3 0.0325(13) 0.0286(12) 0.0658(16) 0.0119(10) 0.0104(11) 0.0216(11)
O4 0.0619(17) 0.0455(14) 0.0299(13) 0.0130(12) 0.0011(11) 0.0043(11)
O1W 0.083(2) 0.0428(15) 0.0516(16) 0.0231(14) 0.0326(14) 0.0193(12)

loop_
_atom_type_symbol
_atom_type_description
_atom_type_scat_dispersion_real
_atom_type_scat_dispersion_imag
_atom_type_scat_source
C C 0.0033 0.0016 'International Tables Vol C Tables 4.2.6.8 and 6.1.1.4'
H H 0.0000 0.0000 'International Tables Vol C Tables 4.2.6.8 and 6.1.1.4'
N N 0.0061 0.0033 'International Tables Vol C Tables 4.2.6.8 and 6.1.1.4'
O O 0.0106 0.0060 'International Tables Vol C Tables 4.2.6.8 and 6.1.1.4'
S S 0.1246 0.1234 'International Tables Vol C Tables 4.2.6.8 and 6.1.1.4'

loop_
_geom_angle_atom_site_label_1
_geom_angle_atom_site_label_2
_geom_angle_atom_site_label_3
_geom_angle
_geom_angle_publ_flag
N1 C1 H1A 109.5 ?
N1 C1 H1B 109.5 ?
H1A C1 H1B 109.5 ?
N1 C1 H1C 109.5 ?
H1A C1 H1C 109.5 ?
H1B C1 H1C 109.5 ?
N1 C2 H2A 109.5 ?
N1 C2 H2B 109.5 ?
H2A C2 H2B 109.5 ?
N1 C2 H2C 109.5 ?
H2A C2 H2C 109.5 ?
H2B C2 H2C 109.5 ?
N1 C3 N2 123.1(3) y
N1 C3 N3 117.8(3) y
N2 C3 N3 118.9(3) y
N4 C4 N5 122.4(3) y
N4 C4 N3 120.4(3) y
N5 C4 N3 117.2(3) y
C3 N1 C1 120.4(3) ?
C3 N1 C2 121.9(3) ?
C1 N1 C2 117.0(3) ?
C3 N2 H22 120.0 ?
C3 N2 H21 120.0 ?
H22 N2 H21 120.0 ?
C4 N3 C3 126.1(2) y
C4 N3 H3 117.0 ?
C3 N3 H3 117.0 ?
C4 N4 H41 120.0 ?
C4 N4 H42 120.0 ?
H41 N4 H42 120.0 ?
C4 N5 H51 120.0 ?
C4 N5 H52 120.0 ?
H51 N5 H52 120.0 ?
O4 S1 O1 109.78(15) ?
O4 S1 O2 109.13(15) ?
O1 S1 O2 109.81(13) ?
O4 S1 O3 108.73(14) ?
O1 S1 O3 109.52(13) ?
O2 S1 O3 109.85(13) ?
H11 O1W H12 115.0 ?

loop_
_geom_bond_atom_site_label_1
_geom_bond_atom_site_label_2
_geom_bond_site_symmetry_2
_geom_bond_distance
_geom_bond_publ_flag
C1 N1 . 1.466(4) ?
C1 H1A . 0.9600 ?
C1 H1B . 0.9600 ?
C1 H1C . 0.9600 ?
C2 N1 . 1.482(4) ?
C2 H2A . 0.9600 ?
C2 H2B . 0.9600 ?
C2 H2C . 0.9600 ?
C3 N1 . 1.308(4) y
C3 N2 . 1.314(4) y
C3 N3 . 1.383(4) y
C4 N4 . 1.308(4) y
C4 N5 . 1.310(4) y
C4 N3 . 1.370(4) y
N2 H22 . 0.8600 ?
N2 H21 . 0.8600 ?
N3 H3 . 0.8600 ?
N4 H41 . 0.8600 ?
N4 H42 . 0.8600 ?
N5 H51 . 0.8600 ?
N5 H52 . 0.8600 ?
S1 O4 . 1.457(2) ?
S1 O1 . 1.467(2) ?
S1 O2 . 1.468(2) ?
S1 O3 . 1.479(2) ?
O1W H11 . 0.8195 ?
O1W H12 . 0.8202 ?

loop_
_geom_hbond_atom_site_label_D
_geom_hbond_atom_site_label_H
_geom_hbond_atom_site_label_A
_geom_hbond_site_symmetry_A
_geom_hbond_distance_DH
_geom_hbond_distance_HA
_geom_hbond_distance_DA
_geom_hbond_angle_DHA
_geom_hbond_publ_flag
N2 H22 O2 . 0.86 2.06 2.854(3) 153 y
N2 H21 O1 2_665 0.86 2.01 2.784(3) 150 y
N3 H3 O3 1_665 0.86 1.90 2.722(3) 159 y
N4 H41 O3 1_565 0.86 2.05 2.895(3) 167 y
N4 H42 O1W . 0.86 2.07 2.825(4) 146 y
N5 H51 O2 1_565 0.86 1.96 2.810(3) 172 y
N5 H52 O1 1_665 0.86 1.97 2.815(3) 169 y
O1W H11 O4 2_666 0.82 2.05 2.799(4) 152 y
O1W H12 O4 . 0.82 1.95 2.755(4) 168 y

loop_
_geom_torsion_atom_site_label_1
_geom_torsion_atom_site_label_2
_geom_torsion_atom_site_label_3
_geom_torsion_atom_site_label_4
_geom_torsion
_geom_torsion_publ_flag
N2 C3 N1 C1 7.4(5) ?
N3 C3 N1 C1 -168.6(3) ?
N2 C3 N1 C2 -162.2(3) ?
N3 C3 N1 C2 21.8(4) ?
N4 C4 N3 C3 26.4(4) y
N5 C4 N3 C3 -157.0(3) y
N1 C3 N3 C4 -144.4(3) y
N2 C3 N3 C4 39.4(4) y

loop_
_cod_related_entry_id
_cod_related_entry_database
_cod_related_entry_code
1 ChemSpider 30652411
